data_7023091
loop_
_publ_author_name
'Albor\'es, Pablo'
'Rentschler, Eva'

_publ_section_title
;
 Expanding the 2,2'-bipyrimidine bridged 1D homonuclear coordination
 polymers family: [M(II)(bpym)Cl2] (M = Fe, Co) magnetic and structural
 characterization.
;
_journal_issue 26
_journal_name_full 'Dalton transactions (Cambridge, England : 2003)'
_journal_page_first 9621
_journal_page_last 9627
_journal_paper_doi 10.1039/c3dt50691f
_journal_volume 42
_journal_year 2013
_chemical_formula_sum 'C21 H12 Cl4 Co2 N10 O'
_chemical_formula_weight 680.07
_chemical_name_systematic
;
?
;
_space_group_IT_number 70
_symmetry_cell_setting orthorhombic
_symmetry_space_group_name_Hall '-F 2uv 2vw'
_symmetry_space_group_name_H-M 'F d d d :2'
_atom_sites_solution_hydrogens geom
_atom_sites_solution_primary direct
_atom_sites_solution_secondary difmap
_audit_creation_method SHELXL-97
_cell_angle_alpha 90
_cell_angle_beta 90
_cell_angle_gamma 90
_cell_formula_units_Z 8
_cell_length_a 11.7256(14)
_cell_length_b 16.5129(19)
_cell_length_c 29.182(3)
_cell_measurement_temperature 173(2)
_cell_volume 5650.3(11)
_computing_structure_refinement 'SHELXL-97 (Sheldrick, 1997)'
_diffrn_ambient_temperature 173(2)
_diffrn_measured_fraction_theta_full 1.000
_diffrn_measured_fraction_theta_max 1.000
_diffrn_radiation_monochromator graphite
_diffrn_radiation_source 'fine-focus sealed tube'
_diffrn_radiation_type MoK\a
_diffrn_radiation_wavelength 0.71069
_diffrn_reflns_av_R_equivalents 0.0968
_diffrn_reflns_av_sigmaI/netI 0.0761
_diffrn_reflns_limit_h_max 14
_diffrn_reflns_limit_h_min -14
_diffrn_reflns_limit_k_max 20
_diffrn_reflns_limit_k_min -20
_diffrn_reflns_limit_l_max 36
_diffrn_reflns_limit_l_min -36
_diffrn_reflns_number 9531
_diffrn_reflns_theta_full 26.78
_diffrn_reflns_theta_max 26.78
_diffrn_reflns_theta_min 2.24
_exptl_absorpt_coefficient_mu 1.587
_exptl_absorpt_correction_T_max 0.9325
_exptl_absorpt_correction_T_min 0.7764
_exptl_absorpt_correction_type multi-scan
_exptl_absorpt_process_details
;
[c.f. r.h. blessing, acta cryst. (1995), a51, 33-38]
;
_exptl_crystal_colour 'dark red'
_exptl_crystal_density_diffrn 1.599
_exptl_crystal_density_method 'not measured'
_exptl_crystal_description block
_exptl_crystal_F_000 2704
_exptl_crystal_size_max 0.18
_exptl_crystal_size_mid 0.14
_exptl_crystal_size_min 0.12
_refine_diff_density_max 0.484
_refine_diff_density_min -0.646
_refine_diff_density_rms 0.119
_refine_ls_extinction_method none
_refine_ls_goodness_of_fit_ref 1.236
_refine_ls_hydrogen_treatment constr
_refine_ls_matrix_type full
_refine_ls_number_parameters 110
_refine_ls_number_reflns 1513
_refine_ls_number_restraints 0
_refine_ls_restrained_S_all 1.236
_refine_ls_R_factor_all 0.1057
_refine_ls_R_factor_gt 0.0788
_refine_ls_shift/su_max 0.000
_refine_ls_shift/su_mean 0.000
_refine_ls_structure_factor_coef Fsqd
_refine_ls_weighting_details 'calc w=1/[\s^2^(Fo^2^)+(0.0287P)^2^+148.6590P] where P=(Fo^2^+2Fc^2^)/3'
_refine_ls_weighting_scheme calc
_refine_ls_wR_factor_gt 0.1678
_refine_ls_wR_factor_ref 0.1739
_reflns_number_gt 1100
_reflns_number_total 1513
_reflns_threshold_expression >2sigma(I)
_cod_data_source_file c3dt50691f.txt
_cod_data_source_block 2
_cod_original_cell_volume 5650(1)
_cod_original_sg_symbol_H-M Fddd
_cod_database_code 7023091

loop_
_symmetry_equiv_pos_as_xyz
'x, y, z'
'-x+1/4, -y+1/4, z'
'x, -y+1/4, -z+1/4'
'-x+1/4, y, -z+1/4'
'x, y+1/2, z+1/2'
'-x+1/4, -y+3/4, z+1/2'
'x, -y+3/4, -z+3/4'
'-x+1/4, y+1/2, -z+3/4'
'x+1/2, y, z+1/2'
'-x+3/4, -y+1/4, z+1/2'
'x+1/2, -y+1/4, -z+3/4'
'-x+3/4, y, -z+3/4'
'x+1/2, y+1/2, z'
'-x+3/4, -y+3/4, z'
'x+1/2, -y+3/4, -z+1/4'
'-x+3/4, y+1/2, -z+1/4'
'-x, -y, -z'
'x-1/4, y-1/4, -z'
'-x, y-1/4, z-1/4'
'x-1/4, -y, z-1/4'
'-x, -y+1/2, -z+1/2'
'x-1/4, y+1/4, -z+1/2'
'-x, y+1/4, z+1/4'
'x-1/4, -y+1/2, z+1/4'
'-x+1/2, -y, -z+1/2'
'x+1/4, y-1/4, -z+1/2'
'-x+1/2, y-1/4, z+1/4'
'x+1/4, -y, z+1/4'
'-x+1/2, -y+1/2, -z'
'x+1/4, y+1/4, -z'
'-x+1/2, y+1/4, z-1/4'
'x+1/4, -y+1/2, z-1/4'

loop_
_atom_site_label
_atom_site_type_symbol
_atom_site_fract_x
_atom_site_fract_y
_atom_site_fract_z
_atom_site_U_iso_or_equiv
_atom_site_adp_type
_atom_site_occupancy
_atom_site_symmetry_multiplicity
_atom_site_calc_flag
_atom_site_refinement_flags
Co1 Co 0.6250 0.1250 0.29836(5) 0.0297(4) Uani 1 2 d S
Cl2 Cl 0.68560(17) 0.22382(12) 0.35132(7) 0.0410(5) Uani 1 1 d .
N1 N 0.7948(5) 0.0761(3) 0.29038(19) 0.0263(13) Uani 1 1 d .
N2 N 0.6052(4) 0.0352(3) 0.24352(19) 0.0281(13) Uani 1 1 d .
C5 C 0.8023(6) 0.0110(4) 0.2628(2) 0.0236(14) Uani 1 1 d .
C6 C 0.8895(6) 0.0946(5) 0.3136(2) 0.0343(17) Uani 1 1 d .
H6 H 0.8888 0.1391 0.3331 0.041 Uiso 1 1 calc R
C7 C 0.9884(6) 0.0498(5) 0.3095(2) 0.0355(18) Uani 1 1 d .
H7 H 1.0537 0.0629 0.3260 0.043 Uiso 1 1 calc R
C8 C 0.5140(6) 0.0150(5) 0.2199(3) 0.0363(18) Uani 1 1 d .
H8 H 0.4483 0.0460 0.2232 0.044 Uiso 1 1 calc R
C4S C 0.411(2) 0.3750 0.3750 0.066(10) Uani 0.50 2 d SP
O1S O 0.477(3) 0.3495(14) 0.3413(8) 0.069(9) Uani 0.25 1 d P
C2S C 0.832(4) 0.396(2) 0.3097(14) 0.100(18) Uani 0.50 1 d P
N1S N 0.7737(15) 0.4518(12) 0.2743(6) 0.073(5) Uani 0.50 1 d P
C3S C 0.913(2) 0.3397(19) 0.2932(11) 0.042(6) Uani 0.50 1 d P

loop_
_atom_site_aniso_label
_atom_site_aniso_U_11
_atom_site_aniso_U_22
_atom_site_aniso_U_33
_atom_site_aniso_U_23
_atom_site_aniso_U_13
_atom_site_aniso_U_12
Co1 0.0251(7) 0.0373(8) 0.0266(7) 0.000 0.000 0.0005(7)
Cl2 0.0412(11) 0.0421(11) 0.0397(11) -0.0092(9) 0.0107(9) -0.0124(9)
N1 0.024(3) 0.031(3) 0.024(3) 0.003(2) -0.005(2) -0.003(3)
N2 0.022(3) 0.036(3) 0.026(3) -0.002(3) -0.005(2) 0.000(3)
C5 0.026(3) 0.020(3) 0.025(4) 0.007(3) -0.002(3) -0.003(3)
C6 0.029(4) 0.047(5) 0.027(4) -0.001(3) -0.005(3) -0.006(3)
C7 0.027(4) 0.048(5) 0.031(4) -0.003(3) -0.014(3) -0.003(3)
C8 0.023(4) 0.047(5) 0.039(4) 0.003(4) -0.009(3) 0.007(3)
C4S 0.08(3) 0.049(14) 0.067(17) 0.013(19) 0.000 0.000
O1S 0.12(2) 0.039(14) 0.052(16) -0.008(12) -0.021(16) 0.042(15)
C2S 0.13(3) 0.032(18) 0.14(4) 0.025(18) 0.06(2) -0.020(14)
N1S 0.047(10) 0.100(15) 0.070(13) -0.035(11) 0.017(9) -0.014(11)
C3S 0.019(9) 0.038(16) 0.069(19) -0.011(12) -0.007(10) -0.012(9)

loop_
_atom_type_symbol
_atom_type_description
_atom_type_scat_dispersion_real
_atom_type_scat_dispersion_imag
_atom_type_scat_source
C C 0.0033 0.0016 'International Tables Vol C Tables 4.2.6.8 and 6.1.1.4'
H H 0.0000 0.0000 'International Tables Vol C Tables 4.2.6.8 and 6.1.1.4'
N N 0.0061 0.0033 'International Tables Vol C Tables 4.2.6.8 and 6.1.1.4'
O O 0.0106 0.0060 'International Tables Vol C Tables 4.2.6.8 and 6.1.1.4'
Cl Cl 0.1484 0.1585 'International Tables Vol C Tables 4.2.6.8 and 6.1.1.4'
Co Co 0.3494 0.9721 'International Tables Vol C Tables 4.2.6.8 and 6.1.1.4'

loop_
_geom_angle_atom_site_label_1
_geom_angle_atom_site_label_2
_geom_angle_atom_site_label_3
_geom_angle
_geom_angle_site_symmetry_1
_geom_angle_site_symmetry_3
N1 Co1 N1 167.6(3) 2_655 .
N1 Co1 N2 94.4(2) 2_655 .
N1 Co1 N2 76.5(2) . .
N1 Co1 N2 76.5(2) 2_655 2_655
N1 Co1 N2 94.4(2) . 2_655
N2 Co1 N2 86.3(3) . 2_655
N1 Co1 Cl2 95.15(16) 2_655 .
N1 Co1 Cl2 92.96(16) . .
N2 Co1 Cl2 167.95(15) . .
N2 Co1 Cl2 88.76(16) 2_655 .
N1 Co1 Cl2 92.96(16) 2_655 2_655
N1 Co1 Cl2 95.15(16) . 2_655
N2 Co1 Cl2 88.76(16) . 2_655
N2 Co1 Cl2 167.95(15) 2_655 2_655
Cl2 Co1 Cl2 98.06(11) . 2_655
C6 N1 C5 115.5(6) . .
C6 N1 Co1 128.8(5) . .
C5 N1 Co1 115.1(4) . .
C8 N2 C5 116.2(6) . 25_655
C8 N2 Co1 129.8(5) . .
C5 N2 Co1 113.6(4) 25_655 .
N2 C5 N1 126.2(6) 25_655 .
N2 C5 C5 117.5(7) 25_655 25_655
N1 C5 C5 116.2(7) . 25_655
N1 C6 C7 122.2(7) . .
C8 C7 C6 117.1(7) 25_655 .
N2 C8 C7 122.8(7) . 25_655
C4S C4S O1S 126.0(16) 14 7
C4S C4S O1S 126.0(16) 14 .
O1S C4S O1S 108(3) 7 .
C2S C3S N1S 129(9) 14_655 14_655
C2S C3S C2S 58(8) 14_655 .
N1S C3S C2S 171(4) 14_655 .
C2S C3S C3S 73(8) 14_655 14_655
N1S C3S C3S 150(2) 14_655 14_655
C2S C3S C3S 21.6(19) . 14_655

loop_
_geom_bond_atom_site_label_1
_geom_bond_atom_site_label_2
_geom_bond_distance
_geom_bond_site_symmetry_2
Co1 N1 2.161(5) 2_655
Co1 N1 2.161(5) .
Co1 N2 2.194(6) .
Co1 N2 2.194(6) 2_655
Co1 Cl2 2.357(2) .
Co1 Cl2 2.357(2) 2_655
N1 C6 1.336(9) .
N1 C5 1.347(8) .
N2 C8 1.317(9) .
N2 C5 1.338(8) 25_655
C5 N2 1.338(8) 25_655
C5 C5 1.481(13) 25_655
C6 C7 1.380(10) .
C7 C8 1.370(11) 25_655
C8 C7 1.370(11) 25_655
C4S C4S 0.84(5) 14
C4S O1S 1.32(3) 7
C4S O1S 1.32(3) .
C2S C3S 1.41(4) .
N1S C3S 1.15(3) 14_655
C3S C2S 0.54(5) 14_655
C3S N1S 1.15(3) 14_655
C3S C3S 1.47(7) 14_655
